data_7004049
loop_
_publ_author_name
'Klerman, Yulie'
'Ben-Ari, Eyal'
'Diskin-Posner, Yael'
'Leitus, Gregory'
'Shimon, Linda J. W.'
'Ben-David, Yehoshoa'
'Milstein, David'

_publ_section_title
;
 Pyridine-based SNS-iridium and -rhodium sulfide complexes, including
 d8--d8 metal--metal interactions in the solid state
;
_journal_issue 24
_journal_name_full 'Dalton Transactions'
_journal_page_first 3226
_journal_page_last 3234
_journal_paper_doi 10.1039/b802223b
_journal_year 2008
_chemical_formula_moiety 'C16 H25 Ir N O S2, B F4'
_chemical_formula_sum 'C16 H25 B F4 Ir N O S2'
_chemical_formula_weight 590.50
_chemical_name_systematic
;
?
;
_space_group_IT_number 14
_symmetry_cell_setting monoclinic
_symmetry_space_group_name_Hall '-P 2ybc'
_symmetry_space_group_name_H-M 'P 1 21/c 1'
_atom_sites_solution_hydrogens geom
_atom_sites_solution_primary direct
_atom_sites_solution_secondary difmap
_audit_creation_method SHELXL-97
_cell_angle_alpha 90.00
_cell_angle_beta 99.40(3)
_cell_angle_gamma 90.00
_cell_formula_units_Z 4
_cell_length_a 8.8320(18)
_cell_length_b 10.614(2)
_cell_length_c 22.104(4)
_cell_measurement_reflns_used 6229
_cell_measurement_temperature 120(2)
_cell_measurement_theta_max 27.48
_cell_measurement_theta_min 2.55
_cell_volume 2044.3(7)
_computing_cell_refinement HKL
_computing_data_collection 'Collect package (Bruker Nonius)'
_computing_data_reduction HKL
_computing_molecular_graphics 'Bruker SHELXTL'
_computing_publication_material 'Bruker SHELXTL'
_computing_structure_refinement 'SHELXL-97 (Sheldrick, 1997)'
_computing_structure_solution 'SHELXS-97 (Sheldrick, 1990)'
_diffrn_ambient_temperature 120(2)
_diffrn_measured_fraction_theta_full 0.987
_diffrn_measured_fraction_theta_max 0.987
_diffrn_measurement_device_type 'Nonius KappaCCD'
_diffrn_measurement_method 'phi and omega scans'
_diffrn_radiation_monochromator graphite
_diffrn_radiation_source 'fine-focus sealed tube'
_diffrn_radiation_type MoK\a
_diffrn_radiation_wavelength 0.71073
_diffrn_reflns_av_R_equivalents 0.0000
_diffrn_reflns_av_sigmaI/netI 0.0319
_diffrn_reflns_limit_h_max 11
_diffrn_reflns_limit_h_min -11
_diffrn_reflns_limit_k_max 13
_diffrn_reflns_limit_k_min 0
_diffrn_reflns_limit_l_max 28
_diffrn_reflns_limit_l_min 0
_diffrn_reflns_number 4627
_diffrn_reflns_theta_full 27.47
_diffrn_reflns_theta_max 27.47
_diffrn_reflns_theta_min 3.02
_exptl_absorpt_coefficient_mu 6.776
_exptl_absorpt_correction_T_max 0.3443
_exptl_absorpt_correction_T_min 0.1327
_exptl_absorpt_correction_type analytical
_exptl_crystal_colour 'intense blue'
_exptl_crystal_density_diffrn 1.919
_exptl_crystal_density_method 'not measured'
_exptl_crystal_description prism
_exptl_crystal_F_000 1144
_exptl_crystal_size_max 0.50
_exptl_crystal_size_mid 0.50
_exptl_crystal_size_min 0.20
_refine_diff_density_max 2.397
_refine_diff_density_min -0.959
_refine_diff_density_rms 0.140
_refine_ls_extinction_method none
_refine_ls_goodness_of_fit_ref 1.040
_refine_ls_hydrogen_treatment riding
_refine_ls_matrix_type full
_refine_ls_number_parameters 241
_refine_ls_number_reflns 4627
_refine_ls_number_restraints 0
_refine_ls_restrained_S_all 1.040
_refine_ls_R_factor_all 0.0420
_refine_ls_R_factor_gt 0.0289
_refine_ls_shift/su_max 0.002
_refine_ls_shift/su_mean 0.000
_refine_ls_structure_factor_coef Fsqd
_refine_ls_weighting_details 'calc w=1/[\s^2^(Fo^2^)+(0.0297P)^2^+4.5850P] where P=(Fo^2^+2Fc^2^)/3'
_refine_ls_weighting_scheme calc
_refine_ls_wR_factor_gt 0.0623
_refine_ls_wR_factor_ref 0.0656
_reflns_number_gt 3762
_reflns_number_total 4627
_reflns_threshold_expression >2sigma(I)
_cod_data_source_file b802223b.txt
_cod_data_source_block m775a
_cod_depositor_comments
;
The following automatic conversions were performed:
'_symmetry_cell_setting' value 'Monoclinic' changed to 'monoclinic'
according to '/home/saulius/struct/CIF-dictionaries/cif_core.dic'
dictionary named 'cif_core.dic' version 2.4.1 from 2010-06-29.

Automatic conversion script
Id: cif_fix_enum 1527 2010-12-29 10:47:43Z saulius 
;
_cod_original_cell_volume 2044.2(7)
_cod_original_sg_symbol_Hall -P2ybc
_cod_original_sg_symbol_H-M P2(1)/c
_cod_database_code 7004049

loop_
_symmetry_equiv_pos_as_xyz
'x, y, z'
'-x, y+1/2, -z+1/2'
'-x, -y, -z'
'x, -y-1/2, z-1/2'

loop_
_atom_site_label
_atom_site_type_symbol
_atom_site_fract_x
_atom_site_fract_y
_atom_site_fract_z
_atom_site_U_iso_or_equiv
_atom_site_adp_type
_atom_site_occupancy
_atom_site_symmetry_multiplicity
_atom_site_calc_flag
_atom_site_refinement_flags
_atom_site_disorder_assembly
_atom_site_disorder_group
Ir1 Ir 0.098204(17) 0.537434(16) 0.447301(7) 0.02129(6) Uani 1 1 d . . .
S1 S 0.07467(12) 0.34131(10) 0.40248(5) 0.0244(2) Uani 1 1 d . . .
S2 S 0.09452(12) 0.74672(10) 0.47341(5) 0.0241(2) Uani 1 1 d . . .
O1 O 0.3826(3) 0.4752(3) 0.53475(15) 0.0337(8) Uani 1 1 d . . .
N1 N -0.1096(4) 0.5745(4) 0.39189(15) 0.0220(8) Uani 1 1 d . . .
C1 C 0.2766(5) 0.5003(4) 0.4993(2) 0.0263(9) Uani 1 1 d . . .
C2 C -0.1254(5) 0.3506(4) 0.3680(2) 0.0266(10) Uani 1 1 d . . .
H2A H -0.1396 0.3049 0.3284 0.032 Uiso 1 1 calc R . .
H2B H -0.1876 0.3072 0.3950 0.032 Uiso 1 1 calc R . .
C3 C -0.1841(5) 0.4812(4) 0.35684(18) 0.0227(9) Uani 1 1 d . . .
C4 C -0.3170(5) 0.5072(5) 0.3161(2) 0.0328(11) Uani 1 1 d . . .
H4 H -0.3659 0.4425 0.2903 0.039 Uiso 1 1 calc R . .
C5 C -0.3779(5) 0.6258(5) 0.3130(2) 0.0332(11) Uani 1 1 d . . .
H5 H -0.4691 0.6440 0.2851 0.040 Uiso 1 1 calc R . .
C6 C -0.3054(5) 0.7194(5) 0.3508(2) 0.0313(10) Uani 1 1 d . . .
H6 H -0.3470 0.8020 0.3497 0.038 Uiso 1 1 calc R . .
C7 C -0.1719(5) 0.6909(4) 0.39023(18) 0.0243(9) Uani 1 1 d . . .
C8 C -0.1001(5) 0.7847(4) 0.4368(2) 0.0287(10) Uani 1 1 d . . .
H8A H -0.1655 0.7924 0.4690 0.034 Uiso 1 1 calc R . .
H8B H -0.0988 0.8679 0.4166 0.034 Uiso 1 1 calc R . .
C9 C 0.1746(6) 0.3386(5) 0.3344(2) 0.0334(11) Uani 1 1 d . . .
C10 C 0.1220(7) 0.4450(5) 0.2901(2) 0.0427(13) Uani 1 1 d . . .
H10A H 0.1839 0.4453 0.2571 0.064 Uiso 1 1 calc R . .
H10B H 0.1344 0.5256 0.3120 0.064 Uiso 1 1 calc R . .
H10C H 0.0137 0.4329 0.2726 0.064 Uiso 1 1 calc R . .
C11 C 0.3439(6) 0.3497(6) 0.3608(3) 0.0521(15) Uani 1 1 d . . .
H11A H 0.3705 0.2872 0.3934 0.078 Uiso 1 1 calc R . .
H11B H 0.3652 0.4345 0.3776 0.078 Uiso 1 1 calc R . .
H11C H 0.4051 0.3345 0.3283 0.078 Uiso 1 1 calc R . .
C12 C 0.1400(7) 0.2105(5) 0.3042(3) 0.0490(14) Uani 1 1 d . . .
H12A H 0.0290 0.2018 0.2911 0.073 Uiso 1 1 calc R . .
H12B H 0.1765 0.1438 0.3337 0.073 Uiso 1 1 calc R . .
H12C H 0.1921 0.2035 0.2685 0.073 Uiso 1 1 calc R . .
C13 C 0.2190(5) 0.8432(4) 0.4302(2) 0.0294(10) Uani 1 1 d . . .
C14 C 0.2052(6) 0.9783(4) 0.4514(2) 0.0381(12) Uani 1 1 d . . .
H14A H 0.2759 1.0321 0.4332 0.057 Uiso 1 1 calc R . .
H14B H 0.2312 0.9820 0.4962 0.057 Uiso 1 1 calc R . .
H14C H 0.0998 1.0079 0.4386 0.057 Uiso 1 1 calc R . .
C15 C 0.3817(5) 0.7939(5) 0.4512(2) 0.0380(12) Uani 1 1 d . . .
H15A H 0.3879 0.7058 0.4385 0.057 Uiso 1 1 calc R . .
H15B H 0.4071 0.7997 0.4959 0.057 Uiso 1 1 calc R . .
H15C H 0.4545 0.8446 0.4325 0.057 Uiso 1 1 calc R . .
C16 C 0.1710(6) 0.8302(5) 0.3610(2) 0.0405(12) Uani 1 1 d . . .
H16A H 0.0666 0.8627 0.3490 0.061 Uiso 1 1 calc R . .
H16B H 0.1740 0.7412 0.3494 0.061 Uiso 1 1 calc R . .
H16C H 0.2417 0.8784 0.3400 0.061 Uiso 1 1 calc R . .
B1 B -0.3613(7) 1.0785(6) 0.3438(3) 0.0360(13) Uani 1 1 d . . .
F1 F -0.2131(4) 1.0325(3) 0.35544(15) 0.0507(8) Uani 1 1 d . . .
F2 F -0.3694(4) 1.1790(3) 0.30398(14) 0.0537(9) Uani 1 1 d . . .
F3 F -0.4619(4) 0.9881(3) 0.3180(2) 0.0774(13) Uani 1 1 d . . .
F4 F -0.3973(5) 1.1201(6) 0.39801(17) 0.1038(17) Uani 1 1 d . . .

loop_
_atom_site_aniso_label
_atom_site_aniso_U_11
_atom_site_aniso_U_22
_atom_site_aniso_U_33
_atom_site_aniso_U_23
_atom_site_aniso_U_13
_atom_site_aniso_U_12
Ir1 0.02038(9) 0.02347(10) 0.01991(9) 0.00030(7) 0.00301(6) 0.00072(7)
S1 0.0278(5) 0.0223(5) 0.0238(5) -0.0002(4) 0.0067(4) -0.0003(4)
S2 0.0283(5) 0.0240(6) 0.0200(5) -0.0020(4) 0.0042(4) 0.0009(4)
O1 0.0180(15) 0.053(2) 0.0291(15) 0.0111(16) 0.0017(13) 0.0023(15)
N1 0.0179(17) 0.032(2) 0.0172(16) 0.0008(15) 0.0063(13) 0.0016(15)
C1 0.025(2) 0.032(2) 0.024(2) 0.0054(19) 0.0091(18) 0.0033(19)
C2 0.026(2) 0.025(2) 0.028(2) -0.0018(19) 0.0033(18) -0.0040(19)
C3 0.022(2) 0.029(2) 0.0177(19) 0.0010(17) 0.0057(16) -0.0038(18)
C4 0.028(2) 0.044(3) 0.025(2) 0.000(2) 0.0010(19) -0.010(2)
C5 0.022(2) 0.049(3) 0.027(2) 0.008(2) 0.0010(18) -0.002(2)
C6 0.029(2) 0.037(3) 0.028(2) 0.008(2) 0.0045(19) 0.006(2)
C7 0.024(2) 0.028(2) 0.021(2) -0.0003(18) 0.0075(17) -0.0043(19)
C8 0.030(2) 0.030(2) 0.026(2) -0.0008(19) 0.0044(18) 0.003(2)
C9 0.043(3) 0.028(2) 0.034(2) -0.003(2) 0.021(2) -0.001(2)
C10 0.067(4) 0.036(3) 0.031(3) 0.001(2) 0.027(3) -0.002(3)
C11 0.040(3) 0.054(4) 0.069(4) -0.013(3) 0.029(3) 0.005(3)
C12 0.077(4) 0.031(3) 0.045(3) -0.011(2) 0.029(3) 0.003(3)
C13 0.038(3) 0.023(2) 0.029(2) 0.0009(19) 0.0077(19) -0.005(2)
C14 0.052(3) 0.024(3) 0.040(3) 0.000(2) 0.010(2) -0.002(2)
C15 0.035(3) 0.031(3) 0.050(3) 0.000(2) 0.015(2) -0.006(2)
C16 0.061(3) 0.037(3) 0.026(2) 0.000(2) 0.014(2) -0.007(3)
B1 0.036(3) 0.036(3) 0.033(3) 0.003(3) -0.004(2) 0.006(3)
F1 0.0397(17) 0.0463(19) 0.062(2) 0.0062(16) -0.0055(15) 0.0048(15)
F2 0.0589(19) 0.0351(17) 0.0551(19) 0.0125(15) -0.0269(16) -0.0154(15)
F3 0.059(2) 0.041(2) 0.114(3) 0.024(2) -0.041(2) -0.0172(17)
F4 0.106(3) 0.157(5) 0.051(2) 0.002(3) 0.020(2) 0.056(3)

loop_
_atom_type_symbol
_atom_type_description
_atom_type_scat_dispersion_real
_atom_type_scat_dispersion_imag
_atom_type_scat_source
C C 0.0033 0.0016 'International Tables Vol C Tables 4.2.6.8 and 6.1.1.4'
H H 0.0000 0.0000 'International Tables Vol C Tables 4.2.6.8 and 6.1.1.4'
B B 0.0013 0.0007 'International Tables Vol C Tables 4.2.6.8 and 6.1.1.4'
N N 0.0061 0.0033 'International Tables Vol C Tables 4.2.6.8 and 6.1.1.4'
O O 0.0106 0.0060 'International Tables Vol C Tables 4.2.6.8 and 6.1.1.4'
F F 0.0171 0.0103 'International Tables Vol C Tables 4.2.6.8 and 6.1.1.4'
S S 0.1246 0.1234 'International Tables Vol C Tables 4.2.6.8 and 6.1.1.4'
Ir Ir -1.4442 7.9887 'International Tables Vol C Tables 4.2.6.8 and 6.1.1.4'

loop_
_geom_angle_atom_site_label_1
_geom_angle_atom_site_label_2
_geom_angle_atom_site_label_3
_geom_angle
_geom_angle_site_symmetry_1
_geom_angle_site_symmetry_3
_geom_angle_publ_flag
C1 Ir1 N1 176.91(16) . . ?
C1 Ir1 S2 95.52(15) . . ?
N1 Ir1 S2 85.27(11) . . ?
C1 Ir1 S1 94.78(15) . . ?
N1 Ir1 S1 84.72(11) . . ?
S2 Ir1 S1 168.40(4) . . ?
C2 S1 C9 102.7(2) . . ?
C2 S1 Ir1 98.37(15) . . ?
C9 S1 Ir1 109.87(16) . . ?
C8 S2 C13 104.0(2) . . ?
C8 S2 Ir1 98.85(15) . . ?
C13 S2 Ir1 111.51(15) . . ?
C7 N1 C3 119.6(4) . . ?
C7 N1 Ir1 120.5(3) . . ?
C3 N1 Ir1 119.9(3) . . ?
O1 C1 Ir1 175.5(4) . . ?
C3 C2 S1 114.3(3) . . ?
C3 C2 H2A 108.7 . . ?
S1 C2 H2A 108.7 . . ?
C3 C2 H2B 108.7 . . ?
S1 C2 H2B 108.7 . . ?
H2A C2 H2B 107.6 . . ?
N1 C3 C4 120.4(4) . . ?
N1 C3 C2 117.5(4) . . ?
C4 C3 C2 122.0(4) . . ?
C5 C4 C3 120.1(5) . . ?
C5 C4 H4 120.0 . . ?
C3 C4 H4 120.0 . . ?
C4 C5 C6 119.3(4) . . ?
C4 C5 H5 120.3 . . ?
C6 C5 H5 120.3 . . ?
C7 C6 C5 119.2(4) . . ?
C7 C6 H6 120.4 . . ?
C5 C6 H6 120.4 . . ?
N1 C7 C6 121.3(4) . . ?
N1 C7 C8 117.7(4) . . ?
C6 C7 C8 120.7(4) . . ?
C7 C8 S2 114.9(3) . . ?
C7 C8 H8A 108.5 . . ?
S2 C8 H8A 108.5 . . ?
C7 C8 H8B 108.5 . . ?
S2 C8 H8B 108.5 . . ?
H8A C8 H8B 107.5 . . ?
C10 C9 C11 111.6(4) . . ?
C10 C9 C12 111.3(4) . . ?
C11 C9 C12 110.6(4) . . ?
C10 C9 S1 112.0(3) . . ?
C11 C9 S1 104.8(3) . . ?
C12 C9 S1 106.2(3) . . ?
C9 C10 H10A 109.5 . . ?
C9 C10 H10B 109.5 . . ?
H10A C10 H10B 109.5 . . ?
C9 C10 H10C 109.5 . . ?
H10A C10 H10C 109.5 . . ?
H10B C10 H10C 109.5 . . ?
C9 C11 H11A 109.5 . . ?
C9 C11 H11B 109.5 . . ?
H11A C11 H11B 109.5 . . ?
C9 C11 H11C 109.5 . . ?
H11A C11 H11C 109.5 . . ?
H11B C11 H11C 109.5 . . ?
C9 C12 H12A 109.5 . . ?
C9 C12 H12B 109.5 . . ?
H12A C12 H12B 109.5 . . ?
C9 C12 H12C 109.5 . . ?
H12A C12 H12C 109.5 . . ?
H12B C12 H12C 109.5 . . ?
C14 C13 C16 111.9(4) . . ?
C14 C13 C15 110.4(4) . . ?
C16 C13 C15 111.5(4) . . ?
C14 C13 S2 105.9(3) . . ?
C16 C13 S2 111.8(3) . . ?
C15 C13 S2 105.0(3) . . ?
C13 C14 H14A 109.5 . . ?
C13 C14 H14B 109.5 . . ?
H14A C14 H14B 109.5 . . ?
C13 C14 H14C 109.5 . . ?
H14A C14 H14C 109.5 . . ?
H14B C14 H14C 109.5 . . ?
C13 C15 H15A 109.5 . . ?
C13 C15 H15B 109.5 . . ?
H15A C15 H15B 109.5 . . ?
C13 C15 H15C 109.5 . . ?
H15A C15 H15C 109.5 . . ?
H15B C15 H15C 109.5 . . ?
C13 C16 H16A 109.5 . . ?
C13 C16 H16B 109.5 . . ?
H16A C16 H16B 109.5 . . ?
C13 C16 H16C 109.5 . . ?
H16A C16 H16C 109.5 . . ?
H16B C16 H16C 109.5 . . ?
F4 B1 F3 111.4(5) . . ?
F4 B1 F2 108.4(5) . . ?
F3 B1 F2 108.3(4) . . ?
F4 B1 F1 107.5(4) . . ?
F3 B1 F1 111.2(5) . . ?
F2 B1 F1 110.0(5) . . ?

loop_
_geom_bond_atom_site_label_1
_geom_bond_atom_site_label_2
_geom_bond_distance
_geom_bond_site_symmetry_2
_geom_bond_publ_flag
Ir1 C1 1.835(5) . ?
Ir1 N1 2.071(3) . ?
Ir1 S2 2.2966(12) . ?
Ir1 S1 2.3002(11) . ?
S1 C2 1.809(4) . ?
S1 C9 1.865(5) . ?
S2 C8 1.821(4) . ?
S2 C13 1.875(5) . ?
O1 C1 1.150(5) . ?
N1 C7 1.351(6) . ?
N1 C3 1.359(6) . ?
C2 C3 1.487(6) . ?
C2 H2A 0.9900 . ?
C2 H2B 0.9900 . ?
C3 C4 1.385(6) . ?
C4 C5 1.366(7) . ?
C4 H4 0.9500 . ?
C5 C6 1.386(7) . ?
C5 H5 0.9500 . ?
C6 C7 1.380(6) . ?
C6 H6 0.9500 . ?
C7 C8 1.497(6) . ?
C8 H8A 0.9900 . ?
C8 H8B 0.9900 . ?
C9 C10 1.517(7) . ?
C9 C11 1.518(7) . ?
C9 C12 1.524(7) . ?
C10 H10A 0.9800 . ?
C10 H10B 0.9800 . ?
C10 H10C 0.9800 . ?
C11 H11A 0.9800 . ?
C11 H11B 0.9800 . ?
C11 H11C 0.9800 . ?
C12 H12A 0.9800 . ?
C12 H12B 0.9800 . ?
C12 H12C 0.9800 . ?
C13 C14 1.520(6) . ?
C13 C16 1.525(6) . ?
C13 C15 1.529(7) . ?
C14 H14A 0.9800 . ?
C14 H14B 0.9800 . ?
C14 H14C 0.9800 . ?
C15 H15A 0.9800 . ?
C15 H15B 0.9800 . ?
C15 H15C 0.9800 . ?
C16 H16A 0.9800 . ?
C16 H16B 0.9800 . ?
C16 H16C 0.9800 . ?
B1 F4 1.362(7) . ?
B1 F3 1.367(7) . ?
B1 F2 1.377(6) . ?
B1 F1 1.381(6) . ?

loop_
_geom_torsion_atom_site_label_1
_geom_torsion_atom_site_label_2
_geom_torsion_atom_site_label_3
_geom_torsion_atom_site_label_4
_geom_torsion
_geom_torsion_site_symmetry_1
_geom_torsion_site_symmetry_2
_geom_torsion_site_symmetry_3
_geom_torsion_site_symmetry_4
_geom_torsion_publ_flag
C1 Ir1 S1 C2 163.1(2) . . . . ?
N1 Ir1 S1 C2 -13.86(17) . . . . ?
S2 Ir1 S1 C2 -44.3(3) . . . . ?
C1 Ir1 S1 C9 -90.1(2) . . . . ?
N1 Ir1 S1 C9 92.92(19) . . . . ?
S2 Ir1 S1 C9 62.5(3) . . . . ?
C1 Ir1 S2 C8 -168.1(2) . . . . ?
N1 Ir1 S2 C8 8.89(17) . . . . ?
S1 Ir1 S2 C8 39.3(3) . . . . ?
C1 Ir1 S2 C13 82.9(2) . . . . ?
N1 Ir1 S2 C13 -100.07(18) . . . . ?
S1 Ir1 S2 C13 -69.6(3) . . . . ?
S2 Ir1 N1 C7 -1.2(3) . . . . ?
S1 Ir1 N1 C7 -175.3(3) . . . . ?
S2 Ir1 N1 C3 178.8(3) . . . . ?
S1 Ir1 N1 C3 4.7(3) . . . . ?
C9 S1 C2 C3 -89.3(3) . . . . ?
Ir1 S1 C2 C3 23.3(3) . . . . ?
C7 N1 C3 C4 5.0(6) . . . . ?
Ir1 N1 C3 C4 -175.0(3) . . . . ?
C7 N1 C3 C2 -169.9(4) . . . . ?
Ir1 N1 C3 C2 10.2(5) . . . . ?
S1 C2 C3 N1 -23.9(5) . . . . ?
S1 C2 C3 C4 161.3(3) . . . . ?
N1 C3 C4 C5 -3.0(7) . . . . ?
C2 C3 C4 C5 171.6(4) . . . . ?
C3 C4 C5 C6 0.1(7) . . . . ?
C4 C5 C6 C7 1.0(7) . . . . ?
C3 N1 C7 C6 -4.0(6) . . . . ?
Ir1 N1 C7 C6 176.0(3) . . . . ?
C3 N1 C7 C8 170.1(4) . . . . ?
Ir1 N1 C7 C8 -9.9(5) . . . . ?
C5 C6 C7 N1 1.0(6) . . . . ?
C5 C6 C7 C8 -172.9(4) . . . . ?
N1 C7 C8 S2 18.6(5) . . . . ?
C6 C7 C8 S2 -167.3(3) . . . . ?
C13 S2 C8 C7 98.4(4) . . . . ?
Ir1 S2 C8 C7 -16.5(3) . . . . ?
C2 S1 C9 C10 51.0(4) . . . . ?
Ir1 S1 C9 C10 -52.9(4) . . . . ?
C2 S1 C9 C11 172.2(3) . . . . ?
Ir1 S1 C9 C11 68.3(4) . . . . ?
C2 S1 C9 C12 -70.7(4) . . . . ?
Ir1 S1 C9 C12 -174.6(3) . . . . ?
C8 S2 C13 C14 74.1(4) . . . . ?
Ir1 S2 C13 C14 179.7(3) . . . . ?
C8 S2 C13 C16 -48.0(4) . . . . ?
Ir1 S2 C13 C16 57.6(4) . . . . ?
C8 S2 C13 C15 -169.1(3) . . . . ?
Ir1 S2 C13 C15 -63.5(3) . . . . ?
